data_4300677
_journal_name_full 'Inorganic Chemistry'
_journal_paper_doi 10.1021/ic0517927
_journal_year 2006
_chemical_formula_sum 'C53.5 H58 Cl2 Hf O2 P2'
_chemical_formula_weight 1044.33
_space_group_IT_number 2
_symmetry_cell_setting triclinic
_symmetry_space_group_name_Hall '-P 1'
_symmetry_space_group_name_H-M 'P -1'
_cell_angle_alpha 100.915(4)
_cell_angle_beta 97.924(4)
_cell_angle_gamma 95.791(4)
_cell_formula_units_Z 2
_cell_length_a 9.8846(4)
_cell_length_b 11.8345(5)
_cell_length_c 21.7236(9)
_cell_measurement_temperature 173(2)
_cell_volume 2450.25(18)
_diffrn_ambient_temperature 173(2)
_exptl_crystal_density_diffrn 1.415
_cod_depositor_comments
;
The following automatic conversions were performed:
'_symmetry_cell_setting' value 'Triclinic' changed to 'triclinic'
according to '/home/saulius/struct/CIF-dictionaries/cif_core.dic'
dictionary named 'cif_core.dic' version 2.4.1 from 2010-06-29.

Automatic conversion script
Id: cif_fix_enum 1527 2010-12-29 10:47:43Z saulius 
;
_cod_original_formula_sum 'C53.50 H58 Cl2 Hf O2 P2'
_cod_database_code 4300677

loop_
_symmetry_equiv_pos_as_xyz
'x, y, z'
'-x, -y, -z'

loop_
_atom_site_label
_atom_site_type_symbol
_atom_site_fract_x
_atom_site_fract_y
_atom_site_fract_z
_atom_site_U_iso_or_equiv
_atom_site_adp_type
_atom_site_occupancy
_atom_site_symmetry_multiplicity
_atom_site_calc_flag
_atom_site_refinement_flags
_atom_site_disorder_assembly
_atom_site_disorder_group
Hf Hf 0.333196(16) 0.547871(14) 0.253735(8) 0.02828(6) Uani 1 1 d . . .
Cl1 Cl 0.17503(12) 0.68110(12) 0.28548(7) 0.0457(3) Uani 1 1 d . . .
Cl2 Cl 0.22478(12) 0.38648(10) 0.28967(7) 0.0416(2) Uani 1 1 d . . .
P1 P 0.51227(11) 0.67083(9) 0.36194(5) 0.02710(18) Uani 1 1 d . . .
P2 P 0.43975(11) 0.71855(9) 0.18931(5) 0.02871(19) Uani 1 1 d . . .
O1 O 0.5129(3) 0.4854(3) 0.25758(14) 0.0287(5) Uani 1 1 d . . .
O2 O 0.2696(4) 0.5002(3) 0.16222(15) 0.0355(7) Uani 1 1 d . . .
C1 C 0.6360(4) 0.5037(3) 0.29612(17) 0.0250(6) Uani 1 1 d . . .
C2 C 0.6607(4) 0.5966(4) 0.34900(19) 0.0278(7) Uani 1 1 d . . .
C3 C 0.7903(5) 0.6238(5) 0.3865(2) 0.0378(9) Uani 1 1 d . . .
H3A H 0.8073 0.6868 0.4221 0.045 Uiso 1 1 calc R . .
C4 C 0.8942(5) 0.5584(5) 0.3715(3) 0.0461(12) Uani 1 1 d . . .
H4A H 0.9839 0.5783 0.3958 0.055 Uiso 1 1 calc R . .
C5 C 0.8672(5) 0.4635(5) 0.3209(2) 0.0394(10) Uani 1 1 d . . .
H5A H 0.9394 0.4187 0.3121 0.047 Uiso 1 1 calc R . .
C6 C 0.7384(4) 0.4311(4) 0.28214(19) 0.0291(7) Uani 1 1 d . . .
C7 C 0.4640(5) 0.6509(4) 0.4380(2) 0.0341(8) Uani 1 1 d . . .
C8 C 0.3279(6) 0.6108(5) 0.4398(3) 0.0483(12) Uani 1 1 d . . .
H8A H 0.2627 0.5929 0.4017 0.058 Uiso 1 1 calc R . .
C9 C 0.2860(8) 0.5966(6) 0.4968(3) 0.0609(17) Uani 1 1 d . . .
H9A H 0.1924 0.5704 0.4979 0.073 Uiso 1 1 calc R . .
C10 C 0.3819(8) 0.6210(5) 0.5519(3) 0.0558(16) Uani 1 1 d . . .
H10A H 0.3542 0.6105 0.5908 0.067 Uiso 1 1 calc R . .
C11 C 0.5162(8) 0.6601(6) 0.5506(3) 0.0570(16) Uani 1 1 d . . .
H11A H 0.5814 0.6768 0.5887 0.068 Uiso 1 1 calc R . .
C12 C 0.5579(6) 0.6757(6) 0.4936(3) 0.0492(13) Uani 1 1 d . . .
H12A H 0.6512 0.7035 0.4930 0.059 Uiso 1 1 calc R . .
C13 C 0.5731(5) 0.8256(4) 0.3766(2) 0.0331(8) Uani 1 1 d . . .
C14 C 0.4967(6) 0.9027(5) 0.4093(3) 0.0441(11) Uani 1 1 d . . .
H14A H 0.4193 0.8739 0.4259 0.053 Uiso 1 1 calc R . .
C15 C 0.5338(8) 1.0218(5) 0.4175(3) 0.0545(14) Uani 1 1 d . . .
H15A H 0.4802 1.0742 0.4387 0.065 Uiso 1 1 calc R . .
C16 C 0.6494(8) 1.0643(5) 0.3946(3) 0.0572(16) Uani 1 1 d . . .
H16A H 0.6754 1.1457 0.4007 0.069 Uiso 1 1 calc R . .
C17 C 0.7263(7) 0.9879(5) 0.3630(3) 0.0534(14) Uani 1 1 d . . .
H17A H 0.8056 1.0171 0.3477 0.064 Uiso 1 1 calc R . .
C18 C 0.6883(5) 0.8680(4) 0.3533(2) 0.0397(9) Uani 1 1 d . . .
H18A H 0.7404 0.8159 0.3309 0.048 Uiso 1 1 calc R . .
C19 C 0.7089(5) 0.3228(4) 0.2286(2) 0.0341(8) Uani 1 1 d . . .
C20 C 0.8350(7) 0.2568(6) 0.2252(3) 0.0525(14) Uani 1 1 d . . .
H20A H 0.8617 0.2344 0.2659 0.079 Uiso 1 1 calc R . .
H20B H 0.9117 0.3070 0.2162 0.079 Uiso 1 1 calc R . .
H20C H 0.8117 0.1871 0.1913 0.079 Uiso 1 1 calc R . .
C21 C 0.6719(6) 0.3542(5) 0.1637(2) 0.0421(10) Uani 1 1 d . . .
H21A H 0.5910 0.3958 0.1637 0.063 Uiso 1 1 calc R . .
H21B H 0.6511 0.2831 0.1307 0.063 Uiso 1 1 calc R . .
H21C H 0.7497 0.4038 0.1552 0.063 Uiso 1 1 calc R . .
C22 C 0.5905(6) 0.2398(5) 0.2408(3) 0.0472(12) Uani 1 1 d . . .
H22A H 0.5083 0.2794 0.2431 0.071 Uiso 1 1 calc R . .
H22B H 0.6172 0.2159 0.2811 0.071 Uiso 1 1 calc R . .
H22C H 0.5703 0.1712 0.2062 0.071 Uiso 1 1 calc R . .
C31 C 0.2985(4) 0.5270(4) 0.1069(2) 0.0313(8) Uani 1 1 d . . .
C32 C 0.3850(5) 0.6300(4) 0.1103(2) 0.0312(8) Uani 1 1 d . . .
C33 C 0.4230(6) 0.6589(5) 0.0553(2) 0.0410(10) Uani 1 1 d . . .
H33A H 0.4830 0.7280 0.0576 0.049 Uiso 1 1 calc R . .
C34 C 0.3720(6) 0.5856(6) -0.0029(2) 0.0487(12) Uani 1 1 d . . .
H34A H 0.3976 0.6041 -0.0407 0.058 Uiso 1 1 calc R . .
C35 C 0.2834(6) 0.4849(5) -0.0058(2) 0.0446(11) Uani 1 1 d . . .
H35A H 0.2488 0.4365 -0.0462 0.053 Uiso 1 1 calc R . .
C36 C 0.2433(5) 0.4520(4) 0.0479(2) 0.0379(9) Uani 1 1 d . . .
C37 C 0.6227(4) 0.7645(4) 0.1915(2) 0.0323(8) Uani 1 1 d . . .
C38 C 0.7078(5) 0.6774(4) 0.1938(2) 0.0372(9) Uani 1 1 d . . .
H38A H 0.6685 0.6000 0.1922 0.045 Uiso 1 1 calc R . .
C39 C 0.8496(5) 0.7034(5) 0.1985(3) 0.0439(11) Uani 1 1 d . . .
H39A H 0.9072 0.6441 0.2000 0.053 Uiso 1 1 calc R . .
C40 C 0.9065(6) 0.8162(6) 0.2010(3) 0.0504(13) Uani 1 1 d . . .
H40A H 1.0036 0.8347 0.2054 0.061 Uiso 1 1 calc R . .
C41 C 0.8225(6) 0.9021(5) 0.1972(3) 0.0510(13) Uani 1 1 d . . .
H41A H 0.8620 0.9788 0.1973 0.061 Uiso 1 1 calc R . .
C42 C 0.6804(5) 0.8769(5) 0.1931(3) 0.0425(10) Uani 1 1 d . . .
H42A H 0.6233 0.9365 0.1914 0.051 Uiso 1 1 calc R . .
C43 C 0.3554(4) 0.8494(4) 0.1897(2) 0.0316(8) Uani 1 1 d . . .
C44 C 0.3831(6) 0.9361(4) 0.2447(3) 0.0416(10) Uani 1 1 d . . .
H44A H 0.4446 0.9261 0.2803 0.050 Uiso 1 1 calc R . .
C45 C 0.3211(6) 1.0371(5) 0.2478(3) 0.0467(12) Uani 1 1 d . . .
H45A H 0.3427 1.0968 0.2849 0.056 Uiso 1 1 calc R . .
C46 C 0.2281(6) 1.0506(5) 0.1967(3) 0.0505(13) Uani 1 1 d . . .
H46A H 0.1848 1.1190 0.1989 0.061 Uiso 1 1 calc R . .
C47 C 0.1984(6) 0.9635(5) 0.1422(3) 0.0515(13) Uani 1 1 d . . .
H47A H 0.1344 0.9723 0.1072 0.062 Uiso 1 1 calc R . .
C48 C 0.2622(6) 0.8631(5) 0.1389(3) 0.0420(10) Uani 1 1 d . . .
H48A H 0.2415 0.8038 0.1015 0.050 Uiso 1 1 calc R . .
C49 C 0.1444(7) 0.3412(5) 0.0445(3) 0.0501(13) Uani 1 1 d . . .
C50 C 0.0168(7) 0.3713(7) 0.0745(4) 0.069(2) Uani 1 1 d . . .
H50A H -0.0447 0.2998 0.0723 0.103 Uiso 1 1 calc R . .
H50B H -0.0319 0.4224 0.0512 0.103 Uiso 1 1 calc R . .
H50C H 0.0457 0.4108 0.1190 0.103 Uiso 1 1 calc R . .
C51 C 0.0957(11) 0.2765(7) -0.0244(4) 0.080(3) Uani 1 1 d . . .
H51A H 0.1755 0.2554 -0.0441 0.119 Uiso 1 1 calc R . .
H51B H 0.0465 0.3267 -0.0481 0.119 Uiso 1 1 calc R . .
H51C H 0.0338 0.2060 -0.0251 0.119 Uiso 1 1 calc R . .
C52 C 0.2186(10) 0.2577(5) 0.0799(4) 0.071(2) Uani 1 1 d . . .
H52A H 0.2989 0.2375 0.0604 0.107 Uiso 1 1 calc R . .
H52B H 0.1553 0.1871 0.0772 0.107 Uiso 1 1 calc R . .
H52C H 0.2488 0.2956 0.1246 0.107 Uiso 1 1 calc R . .
C60 C 1.0521(19) 1.2915(13) 0.4259(7) 0.075(4) Uani 0.543(11) 1 d PD A 1
H60A H 1.1242 1.3419 0.4575 0.113 Uiso 0.543(11) 1 calc PR A 1
H60B H 0.9636 1.2932 0.4413 0.113 Uiso 0.543(11) 1 calc PR A 1
H60C H 1.0456 1.3189 0.3859 0.113 Uiso 0.543(11) 1 calc PR A 1
C61 C 1.088(2) 1.1643(11) 0.4145(6) 0.120(4) Uani 0.543(11) 1 d PGDU A 1
C62 C 1.076(2) 1.0999(14) 0.3530(6) 0.124(4) Uani 0.543(11) 1 d PGDU A 1
H62A H 1.0520 1.1349 0.3178 0.148 Uiso 0.543(11) 1 calc PR A 1
C63 C 1.0980(19) 0.9842(14) 0.3430(7) 0.124(4) Uani 0.543(11) 1 d PGU A 1
H63A H 1.0894 0.9401 0.3010 0.148 Uiso 0.543(11) 1 calc PR A 1
C64 C 1.1328(19) 0.9329(11) 0.3945(9) 0.118(4) Uani 0.543(11) 1 d PGU A 1
H64A H 1.1480 0.8538 0.3877 0.142 Uiso 0.543(11) 1 calc PR A 1
C65 C 1.1454(19) 0.9974(13) 0.4561(7) 0.128(4) Uani 0.543(11) 1 d PGU A 1
H65A H 1.1692 0.9623 0.4913 0.154 Uiso 0.543(11) 1 calc PR A 1
C66 C 1.123(2) 1.1131(13) 0.4660(6) 0.121(4) Uani 0.543(11) 1 d PGDU A 1
H66 H 1.1318 1.1572 0.5081 0.145 Uiso 0.543(11) 1 calc PR A 1
C60' C 1.121(2) 0.8801(17) 0.4372(10) 0.086(6) Uiso 0.457(11) 1 d PD A 2
H60D H 1.2193 0.8738 0.4444 0.129 Uiso 0.457(11) 1 calc PR A 2
H60E H 1.0747 0.8203 0.4006 0.129 Uiso 0.457(11) 1 calc PR A 2
H60F H 1.0811 0.8693 0.4750 0.129 Uiso 0.457(11) 1 calc PR A 2
C61' C 1.099(2) 1.0032(14) 0.4238(8) 0.122(5) Uiso 0.457(11) 1 d PGDU A 2
C62' C 1.052(2) 1.0855(16) 0.4678(8) 0.124(5) Uiso 0.457(11) 1 d PGDU A 2
H62B H 1.0331 1.0677 0.5068 0.149 Uiso 0.457(11) 1 calc PR A 2
C63' C 1.034(2) 1.1939(14) 0.4547(10) 0.124(5) Uiso 0.457(11) 1 d PGU A 2
H63B H 1.0020 1.2502 0.4847 0.149 Uiso 0.457(11) 1 calc PR A 2
C64' C 1.062(2) 1.2200(15) 0.3976(11) 0.120(5) Uiso 0.457(11) 1 d PGU A 2
H64B H 1.0492 1.2941 0.3887 0.144 Uiso 0.457(11) 1 calc PR A 2
C65' C 1.108(2) 1.1377(18) 0.3536(9) 0.125(5) Uiso 0.457(11) 1 d PGU A 2
H65B H 1.1275 1.1555 0.3146 0.150 Uiso 0.457(11) 1 calc PR A 2
C66' C 1.127(2) 1.0293(16) 0.3668(8) 0.122(5) Uiso 0.457(11) 1 d PGDU A 2
H66' H 1.1586 0.9730 0.3367 0.146 Uiso 0.457(11) 1 calc PR A 2
C71 C 0.200(3) -0.045(3) -0.0437(12) 0.112(8) Uani 0.50 1 d PDU B -1
H71A H 0.1421 -0.0515 -0.0849 0.168 Uiso 0.50 1 calc PR B -1
H71B H 0.1684 0.0109 -0.0114 0.168 Uiso 0.50 1 calc PR B -1
H71C H 0.1944 -0.1213 -0.0318 0.168 Uiso 0.50 1 calc PR B -1
C72 C 0.346(2) -0.006(2) -0.0483(10) 0.091(6) Uani 0.50 1 d PDU B -1
H72A H 0.3702 -0.0589 -0.0851 0.109 Uiso 0.50 1 calc PR B -1
H72B H 0.3479 0.0716 -0.0594 0.109 Uiso 0.50 1 calc PR B -1
C73 C 0.4600(17) 0.004(3) 0.0054(13) 0.115(9) Uani 0.50 1 d PDU B -1
H73A H 0.4387 0.0613 0.0409 0.138 Uiso 0.50 1 calc PR B -1
H73B H 0.4527 -0.0720 0.0186 0.138 Uiso 0.50 1 calc PR B -1
C74 C 0.606(2) 0.034(3) 0.0016(14) 0.119(9) Uani 0.50 1 d PDU B -1
H74A H 0.6239 -0.0223 -0.0351 0.143 Uiso 0.50 1 calc PR B -1
H74B H 0.6109 0.1102 -0.0112 0.143 Uiso 0.50 1 calc PR B -1
C75 C 0.724(3) 0.044(3) 0.0501(14) 0.124(10) Uani 0.50 1 d PDU B -1
H75A H 0.8081 0.0525 0.0314 0.186 Uiso 0.50 1 calc PR B -1
H75B H 0.7202 -0.0265 0.0679 0.186 Uiso 0.50 1 calc PR B -1
H75C H 0.7236 0.1115 0.0838 0.186 Uiso 0.50 1 calc PR B -1

loop_
_atom_site_aniso_label
_atom_site_aniso_U_11
_atom_site_aniso_U_22
_atom_site_aniso_U_33
_atom_site_aniso_U_23
_atom_site_aniso_U_13
_atom_site_aniso_U_12
Hf 0.02388(8) 0.03056(9) 0.03062(9) 0.01067(6) 0.00002(6) 0.00228(6)
Cl1 0.0313(5) 0.0492(6) 0.0630(8) 0.0200(6) 0.0102(5) 0.0155(5)
Cl2 0.0354(5) 0.0374(5) 0.0551(7) 0.0192(5) 0.0094(5) -0.0015(4)
P1 0.0261(4) 0.0300(5) 0.0263(4) 0.0066(3) 0.0042(3) 0.0069(4)
P2 0.0275(5) 0.0282(4) 0.0299(5) 0.0084(4) 0.0000(4) 0.0033(4)
O1 0.0220(12) 0.0316(13) 0.0315(14) 0.0071(11) 0.0001(10) 0.0037(10)
O2 0.0374(16) 0.0366(16) 0.0302(14) 0.0118(12) -0.0045(12) -0.0025(13)
C1 0.0230(15) 0.0305(17) 0.0227(15) 0.0090(13) 0.0027(12) 0.0038(13)
C2 0.0236(16) 0.0343(18) 0.0260(16) 0.0066(14) 0.0030(13) 0.0070(14)
C3 0.0263(19) 0.049(3) 0.032(2) 0.0019(18) -0.0035(15) 0.0045(17)
C4 0.027(2) 0.063(3) 0.042(2) 0.001(2) -0.0034(18) 0.008(2)
C5 0.031(2) 0.050(3) 0.038(2) 0.0057(19) 0.0051(17) 0.0144(19)
C6 0.0288(18) 0.0326(18) 0.0283(17) 0.0090(14) 0.0067(14) 0.0066(14)
C7 0.042(2) 0.0313(19) 0.0318(19) 0.0077(15) 0.0096(17) 0.0123(17)
C8 0.052(3) 0.053(3) 0.038(2) 0.005(2) 0.017(2) -0.002(2)
C9 0.071(4) 0.065(4) 0.053(3) 0.015(3) 0.030(3) 0.000(3)
C10 0.093(5) 0.044(3) 0.043(3) 0.020(2) 0.033(3) 0.022(3)
C11 0.082(5) 0.062(4) 0.032(2) 0.011(2) 0.009(3) 0.031(3)
C12 0.050(3) 0.067(4) 0.033(2) 0.011(2) 0.005(2) 0.016(3)
C13 0.040(2) 0.0301(18) 0.0263(17) 0.0041(14) -0.0013(15) 0.0052(16)
C14 0.059(3) 0.037(2) 0.039(2) 0.0062(19) 0.014(2) 0.011(2)
C15 0.079(4) 0.036(2) 0.047(3) 0.002(2) 0.011(3) 0.016(3)
C16 0.089(5) 0.031(2) 0.046(3) 0.005(2) 0.002(3) -0.003(3)
C17 0.059(3) 0.037(2) 0.058(3) 0.009(2) -0.002(3) -0.011(2)
C18 0.041(2) 0.035(2) 0.041(2) 0.0068(18) 0.0022(18) 0.0002(18)
C19 0.038(2) 0.034(2) 0.034(2) 0.0080(16) 0.0093(16) 0.0099(16)
C20 0.055(3) 0.051(3) 0.052(3) 0.004(2) 0.007(3) 0.025(3)
C21 0.056(3) 0.042(2) 0.031(2) 0.0072(18) 0.0099(19) 0.012(2)
C22 0.056(3) 0.034(2) 0.054(3) 0.013(2) 0.013(2) 0.007(2)
C31 0.0276(18) 0.0347(19) 0.0304(18) 0.0086(15) -0.0026(14) 0.0056(15)
C32 0.0342(19) 0.0322(18) 0.0276(17) 0.0105(14) 0.0011(14) 0.0034(15)
C33 0.044(3) 0.047(3) 0.034(2) 0.0170(19) 0.0035(18) 0.003(2)
C34 0.055(3) 0.064(3) 0.029(2) 0.015(2) 0.005(2) 0.010(3)
C35 0.053(3) 0.048(3) 0.031(2) 0.0041(19) -0.0002(19) 0.010(2)
C36 0.041(2) 0.034(2) 0.034(2) 0.0038(16) -0.0080(17) 0.0047(17)
C37 0.0295(18) 0.035(2) 0.0318(19) 0.0102(15) 0.0015(15) 0.0010(15)
C38 0.035(2) 0.038(2) 0.042(2) 0.0145(18) 0.0089(18) 0.0070(17)
C39 0.032(2) 0.049(3) 0.055(3) 0.016(2) 0.009(2) 0.010(2)
C40 0.033(2) 0.055(3) 0.066(4) 0.020(3) 0.010(2) 0.001(2)
C41 0.044(3) 0.037(2) 0.071(4) 0.016(2) 0.008(3) -0.007(2)
C42 0.035(2) 0.040(2) 0.057(3) 0.019(2) 0.009(2) 0.0066(18)
C43 0.0293(18) 0.0289(18) 0.040(2) 0.0160(16) 0.0044(15) 0.0043(14)
C44 0.046(3) 0.037(2) 0.040(2) 0.0073(18) -0.0003(19) 0.0064(19)
C45 0.048(3) 0.037(2) 0.057(3) 0.009(2) 0.012(2) 0.008(2)
C46 0.050(3) 0.036(2) 0.070(4) 0.019(2) 0.008(3) 0.013(2)
C47 0.048(3) 0.049(3) 0.060(3) 0.021(3) -0.003(2) 0.017(2)
C48 0.045(3) 0.038(2) 0.042(2) 0.0103(19) -0.003(2) 0.0097(19)
C49 0.063(3) 0.038(2) 0.039(2) 0.003(2) -0.011(2) -0.005(2)
C50 0.052(4) 0.071(4) 0.072(4) 0.013(4) -0.010(3) -0.021(3)
C51 0.109(7) 0.058(4) 0.050(4) -0.001(3) -0.024(4) -0.019(4)
C52 0.105(6) 0.035(3) 0.065(4) 0.011(3) -0.014(4) 0.005(3)
C60 0.093(11) 0.070(9) 0.066(9) 0.021(7) 0.014(8) 0.013(8)
C61 0.112(6) 0.120(6) 0.122(6) 0.017(6) 0.013(6) 0.012(6)
C62 0.117(6) 0.126(6) 0.128(6) 0.024(6) 0.020(6) 0.016(6)
C63 0.120(6) 0.121(6) 0.128(6) 0.020(6) 0.022(6) 0.013(6)
C64 0.115(6) 0.121(6) 0.117(6) 0.017(6) 0.020(6) 0.017(6)
C65 0.127(6) 0.124(6) 0.128(6) 0.019(6) 0.013(6) 0.014(6)
C66 0.122(6) 0.114(6) 0.125(6) 0.027(6) 0.014(6) 0.014(6)
C71 0.121(15) 0.102(14) 0.106(14) -0.005(11) 0.054(12) -0.014(12)
C72 0.117(14) 0.084(12) 0.077(11) 0.019(9) 0.031(11) 0.012(11)
C73 0.125(18) 0.115(15) 0.104(14) 0.020(12) 0.044(14) -0.016(15)
C74 0.140(18) 0.125(17) 0.103(15) 0.041(13) 0.028(14) 0.027(14)
C75 0.128(17) 0.109(16) 0.119(16) -0.012(13) 0.039(15) -0.019(14)

loop_
_geom_bond_atom_site_label_1
_geom_bond_atom_site_label_2
_geom_bond_distance
_geom_bond_site_symmetry_2
_geom_bond_publ_flag
Hf O2 1.956(3) . ?
Hf O1 1.989(3) . ?
Hf Cl2 2.4058(11) . ?
Hf Cl1 2.4060(12) . ?
Hf P1 2.7954(11) . ?
Hf P2 2.8628(11) . ?
P1 C2 1.812(4) . ?
P1 C13 1.823(5) . ?
P1 C7 1.832(5) . ?
P2 C32 1.812(4) . ?
P2 C37 1.827(5) . ?
P2 C43 1.831(4) . ?
O1 C1 1.351(4) . ?
O2 C31 1.359(5) . ?
C1 C2 1.407(6) . ?
C1 C6 1.420(5) . ?
C2 C3 1.392(6) . ?
C3 C4 1.385(7) . ?
C4 C5 1.390(7) . ?
C5 C6 1.400(6) . ?
C6 C19 1.531(6) . ?
C7 C12 1.380(7) . ?
C7 C8 1.389(8) . ?
C8 C9 1.393(8) . ?
C9 C10 1.384(11) . ?
C10 C11 1.367(11) . ?
C11 C12 1.398(8) . ?
C13 C14 1.395(7) . ?
C13 C18 1.395(7) . ?
C14 C15 1.391(8) . ?
C15 C16 1.393(10) . ?
C16 C17 1.384(10) . ?
C17 C18 1.399(7) . ?
C19 C21 1.531(7) . ?
C19 C22 1.536(7) . ?
C19 C20 1.539(7) . ?
C31 C32 1.400(6) . ?
C31 C36 1.417(6) . ?
C32 C33 1.393(6) . ?
C33 C34 1.387(8) . ?
C34 C35 1.392(9) . ?
C35 C36 1.391(8) . ?
C36 C49 1.538(8) . ?
C37 C42 1.386(7) . ?
C37 C38 1.398(6) . ?
C38 C39 1.390(7) . ?
C39 C40 1.383(8) . ?
C40 C41 1.383(9) . ?
C41 C42 1.394(8) . ?
C43 C48 1.382(6) . ?
C43 C44 1.394(7) . ?
C44 C45 1.392(7) . ?
C45 C46 1.384(8) . ?
C46 C47 1.389(9) . ?
C47 C48 1.395(7) . ?
C49 C51 1.534(8) . ?
C49 C50 1.540(11) . ?
C49 C52 1.544(9) . ?
C60 C61 1.564(17) . ?
C61 C62 1.3900 . ?
C61 C66 1.3900 . ?
C62 C63 1.3900 . ?
C63 C64 1.3900 . ?
C64 C65 1.3900 . ?
C65 C66 1.3900 . ?
C60' C61' 1.568(18) . ?
C61' C62' 1.3900 . ?
C61' C66' 1.3900 . ?
C62' C63' 1.3900 . ?
C63' C64' 1.3900 . ?
C64' C65' 1.3900 . ?
C65' C66' 1.3900 . ?
C71 C72 1.495(16) . ?
C72 C73 1.483(17) . ?
C73 C74 1.465(16) . ?
C74 C75 1.441(17) . ?
